data_1554508
loop_
_publ_author_name
'Ng, Chee Koon'
'Tam, Teck Lip Dexter'
'Wei, Fengxia'
'Lu, Xuefeng'
'Wu, Jishan'

_publ_section_title
;
 Anion--\p and anion--\p-radical interactions in
 bis(triphenylphosphonium)-naphthalene diimide salts
;
_journal_issue 1
_journal_name_full 'Organic Chemistry Frontiers'
_journal_page_first 110
_journal_paper_doi 10.1039/C8QO01122B
_journal_volume 6
_journal_year 2019
_chemical_formula_sum 'C66 H66 Cl N2 O7.33 P2'
_chemical_formula_weight 1101.93
_space_group_crystal_system trigonal
_space_group_IT_number 148
_space_group_name_Hall '-R 3'
_space_group_name_H-M_alt 'R -3 :H'
_atom_sites_solution_hydrogens geom
_audit_creation_method SHELXL-2014/7
_audit_update_record
;
2018-10-04 deposited with the CCDC.
2018-12-03 downloaded from the CCDC.
;
_cell_angle_alpha 90
_cell_angle_beta 90
_cell_angle_gamma 120
_cell_formula_units_Z 9
_cell_length_a 24.8062(9)
_cell_length_b 24.8062(9)
_cell_length_c 30.0418(11)
_cell_measurement_reflns_used 9763
_cell_measurement_temperature 100(2)
_cell_measurement_theta_max 70.20
_cell_measurement_theta_min 3.56
_cell_volume 16009.5(10)
_computing_cell_refinement 'APEX3 v2016.1-0 (Bruker AXS)'
_computing_data_collection 'APEX3 (Bruker AXS)'
_computing_data_reduction 'SAINT V8.32B (Bruker AXS Inc., 2014)'
_computing_molecular_graphics 'Bruker SHELXTL'
_computing_publication_material 'Bruker SHELXTL'
_computing_structure_refinement 'SHELXL--2014 (Sheldrick 2014)'
_computing_structure_solution 'SHELXT--(Sheldrick 2015)'
_diffrn_ambient_temperature 100(2)
_diffrn_measured_fraction_theta_full 0.984
_diffrn_measured_fraction_theta_max 0.984
_diffrn_measurement_device_type 'Bruker D8 venture'
_diffrn_measurement_method '\f and \w scans'
_diffrn_radiation_type CuK\a
_diffrn_radiation_wavelength 1.54178
_diffrn_reflns_av_R_equivalents 0.0443
_diffrn_reflns_av_unetI/netI 0.0279
_diffrn_reflns_Laue_measured_fraction_full 0.984
_diffrn_reflns_Laue_measured_fraction_max 0.984
_diffrn_reflns_limit_h_max 29
_diffrn_reflns_limit_h_min -29
_diffrn_reflns_limit_k_max 29
_diffrn_reflns_limit_k_min -29
_diffrn_reflns_limit_l_max 35
_diffrn_reflns_limit_l_min -30
_diffrn_reflns_number 49333
_diffrn_reflns_point_group_measured_fraction_full 0.984
_diffrn_reflns_point_group_measured_fraction_max 0.984
_diffrn_reflns_theta_full 66.594
_diffrn_reflns_theta_max 66.594
_diffrn_reflns_theta_min 2.528
_exptl_absorpt_coefficient_mu 1.268
_exptl_absorpt_correction_T_max 0.7533
_exptl_absorpt_correction_T_min 0.6203
_exptl_absorpt_correction_type multi-scan
_exptl_absorpt_process_details 'Sadabs, (Sheldrick 2012)'
_exptl_crystal_colour Dark_red
_exptl_crystal_density_diffrn 1.029
_exptl_crystal_density_meas ?
_exptl_crystal_density_method 'Not Measured'
_exptl_crystal_description Block
_exptl_crystal_F_000 5235
_exptl_crystal_size_max 0.389
_exptl_crystal_size_mid 0.285
_exptl_crystal_size_min 0.217
_refine_diff_density_max 1.495
_refine_diff_density_min -0.758
_refine_diff_density_rms 0.200
_refine_ls_extinction_method none
_refine_ls_goodness_of_fit_ref 2.015
_refine_ls_hydrogen_treatment constr
_refine_ls_matrix_type full
_refine_ls_number_parameters 407
_refine_ls_number_reflns 6201
_refine_ls_number_restraints 105
_refine_ls_restrained_S_all 2.018
_refine_ls_R_factor_all 0.1453
_refine_ls_R_factor_gt 0.1377
_refine_ls_shift/su_max 0.000
_refine_ls_shift/su_mean 0.000
_refine_ls_structure_factor_coef Fsqd
_refine_ls_weighting_details 'w=1/[\s^2^(Fo^2^)+(0.2000P)^2^] where P=(Fo^2^+2Fc^2^)/3'
_refine_ls_weighting_scheme calc
_refine_ls_wR_factor_gt 0.4022
_refine_ls_wR_factor_ref 0.4169
_reflns_Friedel_coverage 0.000
_reflns_number_gt 5456
_reflns_number_total 6201
_reflns_threshold_expression 'I > 2\s(I)'
_cod_data_source_file c8qo01122b2.cif
_cod_data_source_block I122
_cod_depositor_comments
;
The following automatic conversions were performed:

data item '_exptl_absorpt_correction_type' value 'Multi-scan' was
changed to 'multi-scan' in accordance with the
/home/saulius/struct/COD-crude-data/automatic-downloads/DataCite-retrospective/RSC/depositions/lib/dictionaries/cif_core.dic
dictionary named 'cif_core.dic' version 2.4.2 last updated on
2011-04-26.

data item '_exptl_crystal_density_meas' value 'Not Measured' was
changed to '?' -- the value is perceived as not measured.

Automatic conversion script
Id: cif_fix_values 6909 2019-04-08 15:41:33Z antanas 
;
_cod_original_cell_volume 16009.5(13)
_cod_database_code 1554508
_shelx_shelxl_version_number 2014/7
_shelx_space_group_comment
; 
The symmetry employed for this shelxl refinement is uniquely defined 
by the following loop, which should always be used as a source of 
symmetry information in preference to the above space-group names. 
They are only intended as comments. 
;
_computing_bruker_data_scaling 'SADABS V2012/1 (Bruker AXS Inc.)'

loop_
_space_group_symop_operation_xyz
'x, y, z'
'-y, x-y, z'
'-x+y, -x, z'
'x+2/3, y+1/3, z+1/3'
'-y+2/3, x-y+1/3, z+1/3'
'-x+y+2/3, -x+1/3, z+1/3'
'x+1/3, y+2/3, z+2/3'
'-y+1/3, x-y+2/3, z+2/3'
'-x+y+1/3, -x+2/3, z+2/3'
'-x, -y, -z'
'y, -x+y, -z'
'x-y, x, -z'
'-x+2/3, -y+1/3, -z+1/3'
'y+2/3, -x+y+1/3, -z+1/3'
'x-y+2/3, x+1/3, -z+1/3'
'-x+1/3, -y+2/3, -z+2/3'
'y+1/3, -x+y+2/3, -z+2/3'
'x-y+1/3, x+2/3, -z+2/3'

loop_
_atom_site_label
_atom_site_type_symbol
_atom_site_fract_x
_atom_site_fract_y
_atom_site_fract_z
_atom_site_U_iso_or_equiv
_atom_site_adp_type
_atom_site_occupancy
_atom_site_site_symmetry_order
_atom_site_calc_flag
_atom_site_refinement_flags_posn
_atom_site_refinement_flags_adp
_atom_site_refinement_flags_occupancy
_atom_site_disorder_assembly
_atom_site_disorder_group
P1 P 0.57570(4) 0.00179(5) 0.13022(3) 0.0463(4) Uani 1 1 d . . . . .
Cl1 Cl 0.3333 0.6667 0.22108(17) 0.0906(14) Uani 0.5 3 d S T P A 1
Cl2 Cl 0.4500(5) 0.5914(6) 0.3182(5) 0.108(3) Uani 0.1667 1 d . . P B 2
Cl3 Cl 0.1296(6) 0.4900(9) 0.0016(4) 0.118(4) Uani 0.1667 1 d . . P C 3
O1 O 0.39322(15) 0.04406(18) 0.08456(9) 0.0618(8) Uani 1 1 d . . . . .
O2 O 0.37820(12) 0.04203(13) -0.06654(8) 0.0501(7) Uani 1 1 d . . . . .
N1 N 0.38311(14) 0.03964(15) 0.00920(10) 0.0475(8) Uani 1 1 d . . . . .
C1 C 0.41111(18) 0.0353(2) 0.04876(12) 0.0492(9) Uani 1 1 d . . . . .
C2 C 0.40121(16) 0.03268(17) -0.03298(11) 0.0433(8) Uani 1 1 d . . . . .
C3 C 0.44761(16) 0.01350(17) -0.03718(11) 0.0440(8) Uani 1 1 d . . . . .
C4 C 0.47668(15) 0.00857(16) 0.00168(11) 0.0420(8) Uani 1 1 d . . . . .
C5 C 0.45971(16) 0.01990(17) 0.04376(11) 0.0458(8) Uani 1 1 d . . . . .
C6 C 0.33228(19) 0.0533(2) 0.01345(13) 0.0521(9) Uani 1 1 d . . . . .
H6A H 0.3267 0.0699 -0.0151 0.062 Uiso 1 1 calc R U . . .
H6B H 0.3429 0.0855 0.0366 0.062 Uiso 1 1 calc R U . . .
C7 C 0.2698(3) -0.0074(3) 0.0264(2) 0.0841(16) Uani 1 1 d . . . . .
H7 H 0.2770 -0.0221 0.0556 0.101 Uiso 1 1 calc R U . D 1
C8 C 0.2509(3) -0.0596(3) -0.0062(3) 0.096(2) Uani 1 1 d . . . . .
H8A H 0.2870 -0.0652 -0.0125 0.115 Uiso 1 1 calc R U . . .
H8B H 0.2380 -0.0490 -0.0345 0.115 Uiso 1 1 calc R U . . .
C9 C 0.1973(5) -0.1203(4) 0.0121(3) 0.135(4) Uani 1 1 d . . . . .
H9A H 0.1767 -0.1495 -0.0125 0.203 Uiso 1 1 calc R U . . .
H9B H 0.1672 -0.1117 0.0270 0.203 Uiso 1 1 calc R U . . .
H9C H 0.2135 -0.1385 0.0335 0.203 Uiso 1 1 calc R U . . .
C10 C 0.2185(4) 0.0081(4) 0.0336(4) 0.075(2) Uani 0.640(11) 1 d D U P E 1
H10A H 0.2143 0.0278 0.0062 0.090 Uiso 0.640(11) 1 calc R U P E 1
H10B H 0.1788 -0.0313 0.0379 0.090 Uiso 0.640(11) 1 calc R U P E 1
C11 C 0.2274(6) 0.0504(6) 0.0723(5) 0.090(2) Uani 0.640(11) 1 d D U P E 1
H11A H 0.2660 0.0907 0.0675 0.107 Uiso 0.640(11) 1 calc R U P E 1
H11B H 0.2329 0.0316 0.0997 0.107 Uiso 0.640(11) 1 calc R U P E 1
C12 C 0.1733(6) 0.0624(6) 0.0791(6) 0.105(3) Uani 0.640(11) 1 d D U P E 1
H12A H 0.1742 0.0905 0.0553 0.125 Uiso 0.640(11) 1 calc R U P E 1
H12B H 0.1335 0.0226 0.0765 0.125 Uiso 0.640(11) 1 calc R U P E 1
C13 C 0.1758(8) 0.0893(8) 0.1208(6) 0.126(4) Uani 0.640(11) 1 d D U P E 1
H13A H 0.1404 0.0963 0.1238 0.189 Uiso 0.640(11) 1 calc R U P E 1
H13B H 0.1741 0.0613 0.1445 0.189 Uiso 0.640(11) 1 calc R U P E 1
H13C H 0.2147 0.1292 0.1233 0.189 Uiso 0.640(11) 1 calc R U P E 1
C10X C 0.2233(8) 0.0279(9) 0.0111(7) 0.087(3) Uani 0.360(11) 1 d D U P E 2
H10C H 0.2471 0.0655 -0.0074 0.105 Uiso 0.360(11) 1 calc R U P E 2
H10D H 0.1845 -0.0019 -0.0045 0.105 Uiso 0.360(11) 1 calc R U P E 2
C11X C 0.2101(11) 0.0438(12) 0.0571(8) 0.094(3) Uani 0.360(11) 1 d D U P E 2
H11C H 0.2479 0.0800 0.0694 0.113 Uiso 0.360(11) 1 calc R U P E 2
H11D H 0.1970 0.0080 0.0775 0.113 Uiso 0.360(11) 1 calc R U P E 2
C12X C 0.1568(10) 0.0596(11) 0.0518(10) 0.108(3) Uani 0.360(11) 1 d D U P E 2
H12C H 0.1561 0.0741 0.0212 0.129 Uiso 0.360(11) 1 calc R U P E 2
H12D H 0.1158 0.0229 0.0585 0.129 Uiso 0.360(11) 1 calc R U P E 2
C13X C 0.1717(13) 0.1075(12) 0.0830(11) 0.123(4) Uani 0.360(11) 1 d D U P E 2
H13D H 0.1402 0.1203 0.0818 0.184 Uiso 0.360(11) 1 calc R U P E 2
H13E H 0.1726 0.0923 0.1129 0.184 Uiso 0.360(11) 1 calc R U P E 2
H13F H 0.2126 0.1431 0.0759 0.184 Uiso 0.360(11) 1 calc R U P E 2
C14 C 0.49049(17) 0.01672(18) 0.08170(12) 0.0471(8) Uani 1 1 d . . . . .
H14 H 0.4798 0.0259 0.1099 0.057 Uiso 1 1 calc R U . . .
C15 C 0.53644(16) 0.00046(17) 0.07904(11) 0.0449(8) Uani 1 1 d . . . . .
C16 C 0.55284(18) -0.0741(2) 0.15189(13) 0.0545(10) Uani 1 1 d . . . . .
C17 C 0.5160(2) -0.1271(2) 0.12791(17) 0.0643(11) Uani 1 1 d . . . . .
H17 H 0.5074 -0.1244 0.0974 0.077 Uiso 1 1 calc R U . . .
C18 C 0.4911(3) -0.1854(3) 0.1486(3) 0.0844(17) Uani 1 1 d . . . . .
H18 H 0.4650 -0.2223 0.1324 0.101 Uiso 1 1 calc R U . . .
C19 C 0.5050(3) -0.1886(3) 0.1934(2) 0.088(2) Uani 1 1 d . . . . .
H19 H 0.4870 -0.2277 0.2080 0.105 Uiso 1 1 calc R U . . .
C20 C 0.5438(3) -0.1361(4) 0.2157(2) 0.0856(19) Uani 1 1 d . . . . .
H20 H 0.5550 -0.1392 0.2454 0.103 Uiso 1 1 calc R U . . .
C21 C 0.5676(3) -0.0779(3) 0.19655(15) 0.0706(13) Uani 1 1 d . . . . .
H21 H 0.5935 -0.0413 0.2132 0.085 Uiso 1 1 calc R U . . .
C22 C 0.65826(17) 0.0534(2) 0.12540(12) 0.0532(10) Uani 1 1 d . . . . .
C23 C 0.6995(2) 0.0412(3) 0.14942(16) 0.0668(12) Uani 1 1 d . . . . .
H23 H 0.6848 0.0057 0.1681 0.080 Uiso 1 1 calc R U . . .
C24 C 0.7633(3) 0.0835(4) 0.1449(2) 0.0884(19) Uani 1 1 d . . . . .
H24 H 0.7924 0.0761 0.1603 0.106 Uiso 1 1 calc R U . . .
C25 C 0.7838(2) 0.1336(4) 0.1194(2) 0.103(3) Uani 1 1 d . . . . .
H25 H 0.8274 0.1616 0.1175 0.124 Uiso 1 1 calc R U . . .
C26 C 0.7437(3) 0.1465(3) 0.0954(2) 0.093(2) Uani 1 1 d . . . . .
H26 H 0.7595 0.1826 0.0772 0.112 Uiso 1 1 calc R U . . .
C27 C 0.6791(2) 0.1049(3) 0.09854(16) 0.0696(13) Uani 1 1 d . . . . .
H27 H 0.6505 0.1124 0.0825 0.084 Uiso 1 1 calc R U . . .
C28 C 0.54800(18) 0.0362(2) 0.17120(11) 0.0536(10) Uani 1 1 d . . . . .
C29 C 0.5809(2) 0.0997(2) 0.17943(15) 0.0631(11) Uani 1 1 d . . . . .
H29 H 0.6204 0.1252 0.1661 0.076 Uiso 1 1 calc R U . . .
C30 C 0.5550(3) 0.1255(3) 0.2076(2) 0.0813(15) Uani 1 1 d . . . . .
H30 H 0.5776 0.1688 0.2140 0.098 Uiso 1 1 calc R U . . .
C31 C 0.4973(3) 0.0891(3) 0.22630(17) 0.0784(15) Uani 1 1 d . . . . .
H31 H 0.4795 0.1074 0.2446 0.094 Uiso 1 1 calc R U . . .
C32 C 0.4655(2) 0.0264(3) 0.21858(14) 0.0707(14) Uani 1 1 d . . . . .
H32 H 0.4261 0.0013 0.2322 0.085 Uiso 1 1 calc R U . . .
C33 C 0.4901(2) -0.0010(3) 0.19097(12) 0.0604(11) Uani 1 1 d . . . . .
H33 H 0.4676 -0.0446 0.1857 0.072 Uiso 1 1 calc R U . . .
O1W O 0.1695(5) 0.6287(4) 0.0150(3) 0.091(2) Uiso 0.5 1 d . . P F 1
O4W O 0.2819(8) 0.4878(8) 0.3305(6) 0.135(4) Uiso 0.5 1 d . . P G 2
O2W O 0.4767(9) 0.6660(9) 0.4336(7) 0.158(6) Uiso 0.5 1 d . . P . .
O3W O 0.0000 0.0000 0.1267(12) 0.160(10) Uiso 0.5 3 d S . P . .

loop_
_atom_site_aniso_label
_atom_site_aniso_U_11
_atom_site_aniso_U_22
_atom_site_aniso_U_33
_atom_site_aniso_U_23
_atom_site_aniso_U_13
_atom_site_aniso_U_12
P1 0.0434(6) 0.0618(6) 0.0245(6) 0.0034(3) -0.0067(3) 0.0193(4)
Cl1 0.105(2) 0.105(2) 0.062(3) 0.000 0.000 0.0525(11)
Cl2 0.087(5) 0.117(7) 0.132(9) 0.031(7) -0.015(5) 0.059(5)
Cl3 0.098(6) 0.174(13) 0.063(5) -0.017(6) -0.020(5) 0.054(8)
O1 0.0646(17) 0.101(2) 0.0293(14) 0.0024(13) -0.0006(11) 0.0484(17)
O2 0.0513(13) 0.0641(15) 0.0317(13) 0.0055(10) -0.0086(10) 0.0263(12)
N1 0.0471(15) 0.0601(17) 0.0302(15) 0.0085(12) -0.0046(11) 0.0231(13)
C1 0.0495(18) 0.068(2) 0.0255(16) 0.0012(14) -0.0039(13) 0.0261(16)
C2 0.0412(16) 0.0516(18) 0.0271(16) 0.0034(13) -0.0031(12) 0.0158(14)
C3 0.0418(16) 0.0568(19) 0.0246(16) 0.0053(13) -0.0060(12) 0.0181(14)
C4 0.0403(15) 0.0521(18) 0.0249(16) 0.0043(12) -0.0057(12) 0.0166(14)
C5 0.0438(17) 0.0576(19) 0.0285(17) 0.0031(14) -0.0043(13) 0.0197(14)
C6 0.056(2) 0.066(2) 0.0374(18) 0.0052(16) -0.0013(15) 0.0331(18)
C7 0.057(3) 0.098(4) 0.094(4) -0.008(3) 0.004(3) 0.036(3)
C8 0.083(4) 0.079(4) 0.094(5) 0.006(3) 0.005(3) 0.017(3)
C9 0.108(6) 0.107(6) 0.107(6) 0.018(5) 0.018(5) -0.008(5)
C10 0.061(3) 0.081(4) 0.088(5) 0.035(4) 0.023(3) 0.039(3)
C11 0.084(4) 0.085(4) 0.105(6) 0.023(4) 0.032(4) 0.046(4)
C12 0.098(5) 0.107(5) 0.123(6) 0.011(5) 0.020(5) 0.062(4)
C13 0.119(7) 0.127(7) 0.144(8) -0.014(6) 0.026(7) 0.070(6)
C10X 0.070(5) 0.090(6) 0.102(7) 0.038(5) 0.023(5) 0.040(5)
C11X 0.085(5) 0.089(5) 0.106(6) 0.029(5) 0.022(5) 0.043(4)
C12X 0.099(6) 0.106(5) 0.116(7) 0.016(6) 0.022(6) 0.050(5)
C13X 0.117(7) 0.115(7) 0.137(8) 0.006(7) 0.018(7) 0.058(6)
C14 0.0459(17) 0.061(2) 0.0271(16) -0.0002(13) -0.0044(13) 0.0212(15)
C15 0.0437(16) 0.0567(19) 0.0233(15) 0.0039(13) -0.0065(12) 0.0169(14)
C16 0.0509(19) 0.075(2) 0.0357(19) 0.0170(17) 0.0034(14) 0.0297(18)
C17 0.056(2) 0.069(3) 0.057(3) 0.019(2) 0.0025(18) 0.0231(19)
C18 0.069(3) 0.071(3) 0.104(5) 0.030(3) 0.019(3) 0.029(2)
C19 0.086(4) 0.095(4) 0.096(4) 0.056(4) 0.040(3) 0.055(3)
C20 0.100(4) 0.116(5) 0.067(3) 0.049(3) 0.030(3) 0.074(4)
C21 0.080(3) 0.108(4) 0.035(2) 0.020(2) 0.0023(19) 0.055(3)
C22 0.0393(17) 0.070(2) 0.0328(17) -0.0071(16) -0.0099(13) 0.0143(16)
C23 0.052(2) 0.092(3) 0.050(2) -0.015(2) -0.0198(18) 0.032(2)
C24 0.053(3) 0.119(5) 0.081(4) -0.027(4) -0.026(3) 0.034(3)
C25 0.044(2) 0.126(6) 0.087(4) -0.026(4) -0.008(3) 0.003(3)
C26 0.066(3) 0.090(4) 0.070(3) 0.000(3) 0.000(3) -0.001(3)
C27 0.053(2) 0.076(3) 0.052(2) 0.002(2) -0.0018(18) 0.010(2)
C28 0.0506(19) 0.081(3) 0.0239(15) 0.0008(15) -0.0087(13) 0.0285(18)
C29 0.061(2) 0.079(3) 0.045(2) -0.0018(19) -0.0098(17) 0.032(2)
C30 0.093(4) 0.093(4) 0.069(3) -0.008(3) -0.011(3) 0.054(3)
C31 0.088(3) 0.119(5) 0.045(2) -0.002(3) -0.003(2) 0.064(3)
C32 0.065(2) 0.115(4) 0.0308(19) 0.006(2) -0.0003(17) 0.044(3)
C33 0.054(2) 0.088(3) 0.0267(17) 0.0033(17) 0.0009(14) 0.026(2)

loop_
_atom_type_symbol
_atom_type_description
_atom_type_scat_dispersion_real
_atom_type_scat_dispersion_imag
_atom_type_scat_source
C C 0.0181 0.0091 'International Tables Vol C Tables 4.2.6.8 and 6.1.1.4'
H H 0.0000 0.0000 'International Tables Vol C Tables 4.2.6.8 and 6.1.1.4'
Cl Cl 0.3639 0.7018 'International Tables Vol C Tables 4.2.6.8 and 6.1.1.4'
N N 0.0311 0.0180 'International Tables Vol C Tables 4.2.6.8 and 6.1.1.4'
O O 0.0492 0.0322 'International Tables Vol C Tables 4.2.6.8 and 6.1.1.4'
P P 0.2955 0.4335 'International Tables Vol C Tables 4.2.6.8 and 6.1.1.4'

loop_
_geom_angle_atom_site_label_1
_geom_angle_atom_site_label_2
_geom_angle_atom_site_label_3
_geom_angle
_geom_angle_site_symmetry_1
_geom_angle_site_symmetry_3
C16 P1 C22 115.2(2) . .
C16 P1 C15 113.82(19) . .
C22 P1 C15 110.82(17) . .
C16 P1 C28 104.5(2) . .
C22 P1 C28 106.51(19) . .
C15 P1 C28 104.94(18) . .
C2 N1 C1 124.1(3) . .
C2 N1 C6 118.6(3) . .
C1 N1 C6 117.3(3) . .
O1 C1 N1 119.5(4) . .
O1 C1 C5 124.3(3) . .
N1 C1 C5 116.2(3) . .
O2 C2 N1 121.0(3) . .
O2 C2 C3 120.4(3) . .
N1 C2 C3 118.7(3) . .
C4 C3 C15 119.9(3) . 10_655
C4 C3 C2 118.6(3) . .
C15 C3 C2 121.5(3) 10_655 .
C5 C4 C3 120.7(4) . .
C5 C4 C4 119.6(4) . 10_655
C3 C4 C4 119.7(4) . 10_655
C14 C5 C4 119.8(4) . .
C14 C5 C1 118.9(3) . .
C4 C5 C1 121.3(3) . .
N1 C6 C7 110.4(4) . .
N1 C6 H6A 109.6 . .
C7 C6 H6A 109.6 . .
N1 C6 H6B 109.6 . .
C7 C6 H6B 109.6 . .
H6A C6 H6B 108.1 . .
C8 C7 C10 111.9(7) . .
C8 C7 C6 113.4(5) . .
C10 C7 C6 110.0(6) . .
C8 C7 C10X 104.6(9) . .
C6 C7 C10X 92.0(7) . .
C8 C7 H7 107.0 . .
C10 C7 H7 107.0 . .
C6 C7 H7 107.0 . .
C7 C8 C9 111.0(7) . .
C7 C8 H8A 109.4 . .
C9 C8 H8A 109.4 . .
C7 C8 H8B 109.4 . .
C9 C8 H8B 109.4 . .
H8A C8 H8B 108.0 . .
C8 C9 H9A 109.5 . .
C8 C9 H9B 109.5 . .
H9A C9 H9B 109.5 . .
C8 C9 H9C 109.5 . .
H9A C9 H9C 109.5 . .
H9B C9 H9C 109.5 . .
C11 C10 C7 115.9(8) . .
C11 C10 H10A 108.3 . .
C7 C10 H10A 108.3 . .
C11 C10 H10B 108.3 . .
C7 C10 H10B 108.3 . .
H10A C10 H10B 107.4 . .
C10 C11 C12 113.7(11) . .
C10 C11 H11A 108.8 . .
C12 C11 H11A 108.8 . .
C10 C11 H11B 108.8 . .
C12 C11 H11B 108.8 . .
H11A C11 H11B 107.7 . .
C13 C12 C11 112.1(14) . .
C13 C12 H12A 109.2 . .
C11 C12 H12A 109.2 . .
C13 C12 H12B 109.2 . .
C11 C12 H12B 109.2 . .
H12A C12 H12B 107.9 . .
C12 C13 H13A 109.5 . .
C12 C13 H13B 109.5 . .
H13A C13 H13B 109.5 . .
C12 C13 H13C 109.5 . .
H13A C13 H13C 109.5 . .
H13B C13 H13C 109.5 . .
C11X C10X C7 99.6(14) . .
C11X C10X H10C 111.8 . .
C7 C10X H10C 111.8 . .
C11X C10X H10D 111.8 . .
C7 C10X H10D 111.8 . .
H10C C10X H10D 109.6 . .
C10X C11X C12X 107.0(17) . .
C10X C11X H11C 110.3 . .
C12X C11X H11C 110.3 . .
C10X C11X H11D 110.3 . .
C12X C11X H11D 110.3 . .
H11C C11X H11D 108.6 . .
C13X C12X C11X 104(2) . .
C13X C12X H12C 110.9 . .
C11X C12X H12C 110.9 . .
C13X C12X H12D 110.9 . .
C11X C12X H12D 110.9 . .
H12C C12X H12D 108.9 . .
C12X C13X H13D 109.5 . .
C12X C13X H13E 109.5 . .
H13D C13X H13E 109.5 . .
C12X C13X H13F 109.5 . .
H13D C13X H13F 109.5 . .
H13E C13X H13F 109.5 . .
C15 C14 C5 121.4(3) . .
C15 C14 H14 119.3 . .
C5 C14 H14 119.3 . .
C14 C15 C3 119.6(3) . 10_655
C14 C15 P1 117.2(3) . .
C3 C15 P1 123.1(3) 10_655 .
C17 C16 C21 120.4(5) . .
C17 C16 P1 121.7(3) . .
C21 C16 P1 117.5(4) . .
C16 C17 C18 119.7(5) . .
C16 C17 H17 120.2 . .
C18 C17 H17 120.2 . .
C19 C18 C17 119.4(6) . .
C19 C18 H18 120.3 . .
C17 C18 H18 120.3 . .
C20 C19 C18 120.0(5) . .
C20 C19 H19 120.0 . .
C18 C19 H19 120.0 . .
C19 C20 C21 121.8(6) . .
C19 C20 H20 119.1 . .
C21 C20 H20 119.1 . .
C20 C21 C16 118.6(6) . .
C20 C21 H21 120.7 . .
C16 C21 H21 120.7 . .
C27 C22 C23 121.8(4) . .
C27 C22 P1 118.2(3) . .
C23 C22 P1 120.0(4) . .
C24 C23 C22 117.5(6) . .
C24 C23 H23 121.2 . .
C22 C23 H23 121.2 . .
C25 C24 C23 121.2(6) . .
C25 C24 H24 119.4 . .
C23 C24 H24 119.4 . .
C24 C25 C26 122.2(5) . .
C24 C25 H25 118.9 . .
C26 C25 H25 118.9 . .
C25 C26 C27 118.6(6) . .
C25 C26 H26 120.7 . .
C27 C26 H26 120.7 . .
C22 C27 C26 118.7(6) . .
C22 C27 H27 120.7 . .
C26 C27 H27 120.7 . .
C29 C28 C33 120.1(4) . .
C29 C28 P1 120.6(3) . .
C33 C28 P1 119.0(4) . .
C28 C29 C30 119.0(5) . .
C28 C29 H29 120.5 . .
C30 C29 H29 120.5 . .
C31 C30 C29 120.8(6) . .
C31 C30 H30 119.6 . .
C29 C30 H30 119.6 . .
C32 C31 C30 119.9(5) . .
C32 C31 H31 120.1 . .
C30 C31 H31 120.1 . .
C31 C32 C33 120.8(5) . .
C31 C32 H32 119.6 . .
C33 C32 H32 119.6 . .
C32 C33 C28 119.2(5) . .
C32 C33 H33 120.4 . .
C28 C33 H33 120.4 . .

loop_
_geom_bond_atom_site_label_1
_geom_bond_atom_site_label_2
_geom_bond_distance
_geom_bond_site_symmetry_2
P1 C16 1.794(4) .
P1 C22 1.798(4) .
P1 C15 1.812(3) .
P1 C28 1.817(4) .
O1 C1 1.224(5) .
O2 C2 1.236(4) .
N1 C2 1.384(5) .
N1 C1 1.407(5) .
N1 C6 1.466(5) .
C1 C5 1.443(6) .
C2 C3 1.454(5) .
C3 C4 1.409(5) .
C3 C15 1.412(5) 10_655
C4 C5 1.405(5) .
C4 C4 1.422(8) 10_655
C5 C14 1.396(5) .
C6 C7 1.578(7) .
C6 H6A 0.9900 .
C6 H6B 0.9900 .
C7 C8 1.499(10) .
C7 C10 1.518(10) .
C7 C10X 1.820(19) .
C7 H7 1.0000 .
C8 C9 1.528(9) .
C8 H8A 0.9900 .
C8 H8B 0.9900 .
C9 H9A 0.9800 .
C9 H9B 0.9800 .
C9 H9C 0.9800 .
C10 C11 1.505(15) .
C10 H10A 0.9900 .
C10 H10B 0.9900 .
C11 C12 1.527(14) .
C11 H11A 0.9900 .
C11 H11B 0.9900 .
C12 C13 1.41(2) .
C12 H12A 0.9900 .
C12 H12B 0.9900 .
C13 H13A 0.9800 .
C13 H13B 0.9800 .
C13 H13C 0.9800 .
C10X C11X 1.52(2) .
C10X H10C 0.9900 .
C10X H10D 0.9900 .
C11X C12X 1.56(2) .
C11X H11C 0.9900 .
C11X H11D 0.9900 .
C12X C13X 1.41(3) .
C12X H12C 0.9900 .
C12X H12D 0.9900 .
C13X H13D 0.9800 .
C13X H13E 0.9800 .
C13X H13F 0.9800 .
C14 C15 1.389(6) .
C14 H14 0.9500 .
C15 C3 1.412(5) 10_655
C16 C17 1.373(7) .
C16 C21 1.407(6) .
C17 C18 1.401(7) .
C17 H17 0.9500 .
C18 C19 1.400(11) .
C18 H18 0.9500 .
C19 C20 1.349(11) .
C19 H19 0.9500 .
C20 C21 1.381(9) .
C20 H20 0.9500 .
C21 H21 0.9500 .
C22 C27 1.377(7) .
C22 C23 1.403(6) .
C23 C24 1.401(8) .
C23 H23 0.9500 .
C24 C25 1.325(12) .
C24 H24 0.9500 .
C25 C26 1.391(12) .
C25 H25 0.9500 .
C26 C27 1.410(7) .
C26 H26 0.9500 .
C27 H27 0.9500 .
C28 C29 1.387(7) .
C28 C33 1.394(6) .
C29 C30 1.397(8) .
C29 H29 0.9500 .
C30 C31 1.374(10) .
C30 H30 0.9500 .
C31 C32 1.366(10) .
C31 H31 0.9500 .
C32 C33 1.393(8) .
C32 H32 0.9500 .
C33 H33 0.9500 .

loop_
_geom_torsion_atom_site_label_1
_geom_torsion_atom_site_label_2
_geom_torsion_atom_site_label_3
_geom_torsion_atom_site_label_4
_geom_torsion
_geom_torsion_site_symmetry_1
_geom_torsion_site_symmetry_4
C2 N1 C1 O1 177.7(4) . .
C6 N1 C1 O1 -1.3(6) . .
C2 N1 C1 C5 -2.8(5) . .
C6 N1 C1 C5 178.1(3) . .
C1 N1 C2 O2 -174.0(3) . .
C6 N1 C2 O2 5.0(5) . .
C1 N1 C2 C3 6.5(5) . .
C6 N1 C2 C3 -174.4(3) . .
O2 C2 C3 C4 174.5(3) . .
N1 C2 C3 C4 -6.0(5) . .
O2 C2 C3 C15 -5.8(5) . 10_655
N1 C2 C3 C15 173.6(3) . 10_655
C15 C3 C4 C5 -177.5(3) 10_655 .
C2 C3 C4 C5 2.1(5) . .
C15 C3 C4 C4 1.9(6) 10_655 10_655
C2 C3 C4 C4 -178.4(4) . 10_655
C3 C4 C5 C14 -177.9(3) . .
C4 C4 C5 C14 2.6(6) 10_655 .
C3 C4 C5 C1 1.6(5) . .
C4 C4 C5 C1 -177.8(4) 10_655 .
O1 C1 C5 C14 -2.4(6) . .
N1 C1 C5 C14 178.1(3) . .
O1 C1 C5 C4 178.0(4) . .
N1 C1 C5 C4 -1.4(5) . .
C2 N1 C6 C7 101.5(4) . .
C1 N1 C6 C7 -79.4(5) . .
N1 C6 C7 C8 -57.4(7) . .
N1 C6 C7 C10 176.4(6) . .
N1 C6 C7 C10X -164.3(7) . .
C10 C7 C8 C9 -65.2(10) . .
C6 C7 C8 C9 169.7(7) . .
C10X C7 C8 C9 -91.5(10) . .
C8 C7 C10 C11 167.9(8) . .
C6 C7 C10 C11 -65.1(10) . .
C7 C10 C11 C12 -177.8(9) . .
C10 C11 C12 C13 166.0(12) . .
C8 C7 C10X C11X 143.1(13) . .
C6 C7 C10X C11X -102.1(14) . .
C7 C10X C11X C12X -166.2(15) . .
C10X C11X C12X C13X -144(2) . .
C4 C5 C14 C15 -2.2(6) . .
C1 C5 C14 C15 178.2(4) . .
C5 C14 C15 C3 -0.3(6) . 10_655
C5 C14 C15 P1 177.0(3) . .
C16 P1 C15 C14 106.0(3) . .
C22 P1 C15 C14 -122.3(3) . .
C28 P1 C15 C14 -7.7(3) . .
C16 P1 C15 C3 -76.9(3) . 10_655
C22 P1 C15 C3 54.9(4) . 10_655
C28 P1 C15 C3 169.5(3) . 10_655
C22 P1 C16 C17 -120.6(4) . .
C15 P1 C16 C17 9.0(4) . .
C28 P1 C16 C17 122.9(4) . .
C22 P1 C16 C21 66.9(4) . .
C15 P1 C16 C21 -163.5(3) . .
C28 P1 C16 C21 -49.6(4) . .
C21 C16 C17 C18 2.4(7) . .
P1 C16 C17 C18 -169.8(4) . .
C16 C17 C18 C19 -1.0(8) . .
C17 C18 C19 C20 -2.3(9) . .
C18 C19 C20 C21 4.2(9) . .
C19 C20 C21 C16 -2.7(8) . .
C17 C16 C21 C20 -0.7(7) . .
P1 C16 C21 C20 171.9(4) . .
C16 P1 C22 C27 162.8(4) . .
C15 P1 C22 C27 31.7(4) . .
C28 P1 C22 C27 -81.9(4) . .
C16 P1 C22 C23 -18.6(4) . .
C15 P1 C22 C23 -149.6(4) . .
C28 P1 C22 C23 96.8(4) . .
C27 C22 C23 C24 -0.5(7) . .
P1 C22 C23 C24 -179.1(4) . .
C22 C23 C24 C25 1.1(9) . .
C23 C24 C25 C26 -1.1(11) . .
C24 C25 C26 C27 0.4(11) . .
C23 C22 C27 C26 -0.1(8) . .
P1 C22 C27 C26 178.5(5) . .
C25 C26 C27 C22 0.2(9) . .
C16 P1 C28 C29 146.8(3) . .
C22 P1 C28 C29 24.4(4) . .
C15 P1 C28 C29 -93.2(3) . .
C16 P1 C28 C33 -39.7(4) . .
C22 P1 C28 C33 -162.1(3) . .
C15 P1 C28 C33 80.3(3) . .
C33 C28 C29 C30 -0.1(6) . .
P1 C28 C29 C30 173.3(4) . .
C28 C29 C30 C31 -1.4(8) . .
C29 C30 C31 C32 2.3(8) . .
C30 C31 C32 C33 -1.7(8) . .
C31 C32 C33 C28 0.2(7) . .
C29 C28 C33 C32 0.7(6) . .
P1 C28 C33 C32 -172.8(3) . .
